data_2209712
loop_
_publ_author_name
'Yu, Bin'
'Wang, Xiao-Qing'
'Wang, Ru-Ji'
'Shen, Guang-Qiu'
'Shen, De-Zhong'

_publ_section_title
;
 A 1:1 cocrystal of sebacic acid and 4,4'-bipyridine
;
_journal_coeditor_code XU2053
_journal_issue 7
_journal_name_full 'Acta Crystallographica Section E'
_journal_page_first o2757
_journal_page_last o2758
_journal_paper_doi 10.1107/S1600536806021192
_journal_volume 62
_journal_year 2006
_chemical_formula_iupac 'C10 H18 O4 , C10 H8 N2'
_chemical_formula_moiety 'C10 H18 O4 , C10 H8 N2'
_chemical_formula_sum 'C20 H26 N2 O4'
_chemical_formula_weight 358.43
_chemical_name_systematic
;
Sebacic acid--4,4'-bipyridine (1/1)
;
_space_group_IT_number 2
_symmetry_cell_setting triclinic
_symmetry_space_group_name_Hall '-P 1'
_symmetry_space_group_name_H-M 'P -1'
_atom_sites_solution_hydrogens geom
_atom_sites_solution_primary direct
_atom_sites_solution_secondary difmap
_cell_angle_alpha 90.67(3)
_cell_angle_beta 95.82(3)
_cell_angle_gamma 113.71(3)
_cell_formula_units_Z 2
_cell_length_a 8.9652(18)
_cell_length_b 9.5699(19)
_cell_length_c 11.700(2)
_cell_measurement_reflns_used 6830
_cell_measurement_temperature 295(2)
_cell_measurement_theta_max 27.5
_cell_measurement_theta_min 3.2
_cell_volume 912.8(4)
_computing_cell_refinement RAPID-AUTO
_computing_data_collection 'RAPID-AUTO (Rigaku, 2004)'
_computing_data_reduction RAPID-AUTO
_computing_molecular_graphics 'SHELXTL (Sheldrick, 1997b)'
_computing_publication_material SHELXTL
_computing_structure_refinement 'SHELXL97 (Sheldrick, 1997a)'
_computing_structure_solution 'SHELXS97 (Sheldrick, 1997a)'
_diffrn_ambient_temperature 295(2)
_diffrn_measured_fraction_theta_full 0.99
_diffrn_measured_fraction_theta_max 0.99
_diffrn_measurement_device_type 'Rigaku R-AXIS RAPID IP area-detector'
_diffrn_measurement_method \w
_diffrn_radiation_monochromator graphite
_diffrn_radiation_source 'rotating anode'
_diffrn_radiation_type MoK\a
_diffrn_radiation_wavelength 0.71073
_diffrn_reflns_av_R_equivalents 0.040
_diffrn_reflns_av_sigmaI/netI 0.058
_diffrn_reflns_limit_h_max 11
_diffrn_reflns_limit_h_min -11
_diffrn_reflns_limit_k_max 12
_diffrn_reflns_limit_k_min -12
_diffrn_reflns_limit_l_max 15
_diffrn_reflns_limit_l_min -15
_diffrn_reflns_number 9086
_diffrn_reflns_theta_full 27.5
_diffrn_reflns_theta_max 27.5
_diffrn_reflns_theta_min 3.1
_diffrn_standards_interval_count 0
_diffrn_standards_interval_time 0
_diffrn_standards_number 0
_exptl_absorpt_coefficient_mu 0.091
_exptl_absorpt_correction_type none
_exptl_crystal_colour colourless
_exptl_crystal_density_diffrn 1.304
_exptl_crystal_density_method 'not measured'
_exptl_crystal_description plate
_exptl_crystal_F_000 384
_exptl_crystal_size_max 0.45
_exptl_crystal_size_mid 0.17
_exptl_crystal_size_min 0.09
_refine_diff_density_max 0.27
_refine_diff_density_min -0.25
_refine_ls_extinction_method none
_refine_ls_goodness_of_fit_ref 1.012
_refine_ls_hydrogen_treatment constr
_refine_ls_matrix_type full
_refine_ls_number_parameters 235
_refine_ls_number_reflns 4146
_refine_ls_number_restraints 0
_refine_ls_restrained_S_all 1.012
_refine_ls_R_factor_all 0.064
_refine_ls_R_factor_gt 0.046
_refine_ls_shift/su_max 0.002
_refine_ls_shift/su_mean 0.000
_refine_ls_structure_factor_coef Fsqd
_refine_ls_weighting_details 'calc w = 1/[\s^2^(Fo^2^)+(0.0708P)^2^] where P=(Fo^2^+2Fc^2^)/3'
_refine_ls_weighting_scheme calc
_refine_ls_wR_factor_gt 0.125
_refine_ls_wR_factor_ref 0.132
_reflns_number_gt 2837
_reflns_number_total 4146
_reflns_threshold_expression I>2\s(I)
_cod_data_source_file xu2053.cif
_cod_data_source_block I
_cod_database_code 2209712
_cod_database_fobs_code 2209712

loop_
_symmetry_equiv_pos_as_xyz
'x, y, z'
'-x, -y, -z'

loop_
_atom_site_type_symbol
_atom_site_label
_atom_site_fract_x
_atom_site_fract_y
_atom_site_fract_z
_atom_site_U_iso_or_equiv
_atom_site_adp_type
_atom_site_calc_flag
_atom_site_refinement_flags
_atom_site_occupancy
O O1 -0.23605(13) 0.40547(13) 0.33005(9) 0.0373(3) Uani d . 1
O O2 0.00917(12) 0.52801(13) 0.27041(9) 0.0391(3) Uani d . 1
H H2A 0.0344 0.4734 0.3149 0.059 Uiso calc R 1
O O3 -1.01584(12) 0.99001(13) -0.23106(9) 0.0354(3) Uani d . 1
O O4 -1.25312(12) 0.87988(13) -0.15660(9) 0.0340(3) Uani d . 1
H H4B -1.2820 0.9308 -0.2025 0.051 Uiso calc R 1
N N1 0.86381(15) 0.63752(15) 0.60884(10) 0.0289(3) Uani d . 1
N N2 0.39378(14) 0.98012(15) 0.29460(10) 0.0273(3) Uani d . 1
C C1 0.71598(17) 0.61773(17) 0.63405(12) 0.0289(3) Uani d . 1
H H1B 0.6740 0.5550 0.6934 0.035 Uiso calc R 1
C C2 0.62015(17) 0.68425(17) 0.57779(12) 0.0267(3) Uani d . 1
H H2B 0.5174 0.6670 0.5993 0.032 Uiso calc R 1
C C3 0.68085(16) 0.77772(16) 0.48813(11) 0.0221(3) Uani d . 1
C C4 0.83722(17) 0.80091(17) 0.46248(12) 0.0270(3) Uani d . 1
H H4A 0.8836 0.8643 0.4045 0.032 Uiso calc R 1
C C5 0.92300(17) 0.72856(18) 0.52431(12) 0.0295(3) Uani d . 1
H H5A 1.0269 0.7443 0.5059 0.035 Uiso calc R 1
C C6 0.58143(16) 0.84878(16) 0.42150(11) 0.0221(3) Uani d . 1
C C7 0.41292(17) 0.79719(17) 0.42667(11) 0.0264(3) Uani d . 1
H H7A 0.3602 0.7181 0.4731 0.032 Uiso calc R 1
C C8 0.32511(17) 0.86537(18) 0.36177(12) 0.0285(3) Uani d . 1
H H8A 0.2127 0.8292 0.3653 0.034 Uiso calc R 1
C C9 0.55369(18) 1.02954(18) 0.29048(12) 0.0296(3) Uani d . 1
H H9A 0.6031 1.1107 0.2448 0.036 Uiso calc R 1
C C10 0.65223(17) 0.96742(17) 0.35029(12) 0.0283(3) Uani d . 1
H H10A 0.7637 1.0045 0.3428 0.034 Uiso calc R 1
C C11 -0.14710(16) 0.49952(16) 0.27191(11) 0.0244(3) Uani d . 1
C C12 -0.19907(16) 0.59802(17) 0.19054(12) 0.0255(3) Uani d . 1
H H12A -0.1816 0.5757 0.1132 0.031 Uiso calc R 1
H H12B -0.1289 0.7045 0.2113 0.031 Uiso calc R 1
C C13 -0.37658(16) 0.57635(16) 0.18988(11) 0.0242(3) Uani d . 1
H H13A -0.3952 0.5997 0.2667 0.029 Uiso calc R 1
H H13B -0.4481 0.4704 0.1684 0.029 Uiso calc R 1
C C14 -0.41883(16) 0.67963(17) 0.10547(12) 0.0256(3) Uani d . 1
H H14A -0.3471 0.7853 0.1278 0.031 Uiso calc R 1
H H14B -0.3975 0.6571 0.0293 0.031 Uiso calc R 1
C C15 -0.59591(16) 0.66136(17) 0.09992(12) 0.0251(3) Uani d . 1
H H15A -0.6163 0.6869 0.1756 0.030 Uiso calc R 1
H H15B -0.6677 0.5551 0.0798 0.030 Uiso calc R 1
C C16 -0.63871(17) 0.76071(17) 0.01347(12) 0.0265(3) Uani d . 1
H H16A -0.6179 0.7357 -0.0622 0.032 Uiso calc R 1
H H16B -0.5676 0.8671 0.0338 0.032 Uiso calc R 1
C C17 -0.81647(16) 0.74076(17) 0.00814(12) 0.0260(3) Uani d . 1
H H17A -0.8360 0.7688 0.0833 0.031 Uiso calc R 1
H H17B -0.8872 0.6337 -0.0095 0.031 Uiso calc R 1
C C18 -0.86349(17) 0.83593(17) -0.08112(12) 0.0265(3) Uani d . 1
H H18A -0.7933 0.9433 -0.0641 0.032 Uiso calc R 1
H H18B -0.8462 0.8073 -0.1569 0.032 Uiso calc R 1
C C19 -1.04109(17) 0.81223(17) -0.08147(12) 0.0267(3) Uani d . 1
H H19A -1.1097 0.7047 -0.0993 0.032 Uiso calc R 1
H H19B -1.0575 0.8374 -0.0045 0.032 Uiso calc R 1
C C20 -1.09890(17) 0.90456(17) -0.16516(11) 0.0248(3) Uani d . 1

loop_
_atom_site_aniso_label
_atom_site_aniso_U_11
_atom_site_aniso_U_22
_atom_site_aniso_U_33
_atom_site_aniso_U_12
_atom_site_aniso_U_13
_atom_site_aniso_U_23
O1 0.0312(6) 0.0414(7) 0.0447(6) 0.0184(5) 0.0106(5) 0.0239(5)
O2 0.0236(5) 0.0474(7) 0.0540(7) 0.0207(5) 0.0081(5) 0.0301(6)
O3 0.0309(6) 0.0398(7) 0.0395(6) 0.0166(5) 0.0094(5) 0.0220(5)
O4 0.0276(6) 0.0490(7) 0.0364(6) 0.0251(5) 0.0095(5) 0.0233(5)
N1 0.0273(6) 0.0340(7) 0.0302(6) 0.0169(6) 0.0041(5) 0.0105(5)
N2 0.0272(6) 0.0338(7) 0.0265(6) 0.0176(5) 0.0047(5) 0.0094(5)
C1 0.0269(7) 0.0311(8) 0.0311(7) 0.0132(6) 0.0063(6) 0.0147(6)
C2 0.0228(7) 0.0324(8) 0.0297(7) 0.0149(6) 0.0069(6) 0.0112(6)
C3 0.0223(7) 0.0242(7) 0.0224(6) 0.0121(6) 0.0024(5) 0.0062(5)
C4 0.0253(7) 0.0338(9) 0.0256(7) 0.0145(6) 0.0065(6) 0.0112(6)
C5 0.0229(7) 0.0382(9) 0.0329(7) 0.0166(7) 0.0077(6) 0.0118(6)
C6 0.0234(7) 0.0239(7) 0.0219(6) 0.0124(6) 0.0029(5) 0.0049(5)
C7 0.0245(7) 0.0313(8) 0.0272(7) 0.0139(6) 0.0073(6) 0.0104(6)
C8 0.0231(7) 0.0374(9) 0.0311(7) 0.0175(7) 0.0064(6) 0.0108(6)
C9 0.0286(7) 0.0321(9) 0.0314(7) 0.0146(6) 0.0070(6) 0.0150(6)
C10 0.0230(7) 0.0320(8) 0.0324(7) 0.0126(6) 0.0065(6) 0.0131(6)
C11 0.0223(7) 0.0248(8) 0.0272(7) 0.0103(6) 0.0029(6) 0.0073(6)
C12 0.0240(7) 0.0279(8) 0.0286(7) 0.0144(6) 0.0032(6) 0.0097(6)
C13 0.0235(7) 0.0264(8) 0.0260(7) 0.0136(6) 0.0023(6) 0.0060(6)
C14 0.0232(7) 0.0284(8) 0.0293(7) 0.0139(6) 0.0053(6) 0.0115(6)
C15 0.0237(7) 0.0269(8) 0.0283(7) 0.0133(6) 0.0054(6) 0.0101(6)
C16 0.0232(7) 0.0283(8) 0.0319(7) 0.0137(6) 0.0046(6) 0.0114(6)
C17 0.0210(7) 0.0279(8) 0.0323(7) 0.0123(6) 0.0061(6) 0.0133(6)
C18 0.0226(7) 0.0284(8) 0.0318(7) 0.0128(6) 0.0061(6) 0.0125(6)
C19 0.0242(7) 0.0294(8) 0.0303(7) 0.0139(6) 0.0051(6) 0.0129(6)
C20 0.0238(7) 0.0274(8) 0.0263(7) 0.0129(6) 0.0051(6) 0.0073(6)

loop_
_atom_type_symbol
_atom_type_description
_atom_type_scat_dispersion_real
_atom_type_scat_dispersion_imag
_atom_type_scat_source
C C 0.0033 0.0016 'International Tables Vol C Tables 4.2.6.8 and 6.1.1.4'
H H 0.0000 0.0000 'International Tables Vol C Tables 4.2.6.8 and 6.1.1.4'
N N 0.0061 0.0033 'International Tables Vol C Tables 4.2.6.8 and 6.1.1.4'
O O 0.0106 0.0060 'International Tables Vol C Tables 4.2.6.8 and 6.1.1.4'

loop_
_geom_angle_atom_site_label_1
_geom_angle_atom_site_label_2
_geom_angle_atom_site_label_3
_geom_angle
C11 O2 H2A 109.5
C20 O4 H4B 109.5
C1 N1 C5 117.28(11)
C9 N2 C8 117.41(11)
N1 C1 C2 124.24(13)
N1 C1 H1B 117.9
C2 C1 H1B 117.9
C1 C2 C3 118.57(13)
C1 C2 H2B 120.7
C3 C2 H2B 120.7
C4 C3 C2 117.44(12)
C4 C3 C6 121.33(12)
C2 C3 C6 121.23(12)
C5 C4 C3 119.30(13)
C5 C4 H4A 120.3
C3 C4 H4A 120.3
N1 C5 C4 123.15(13)
N1 C5 H5A 118.4
C4 C5 H5A 118.4
C10 C6 C7 117.31(12)
C10 C6 C3 121.40(12)
C7 C6 C3 121.28(12)
C8 C7 C6 119.20(13)
C8 C7 H7A 120.4
C6 C7 H7A 120.4
N2 C8 C7 123.28(13)
N2 C8 H8A 118.4
C7 C8 H8A 118.4
N2 C9 C10 123.88(13)
N2 C9 H9A 118.1
C10 C9 H9A 118.1
C9 C10 C6 118.90(13)
C9 C10 H10A 120.5
C6 C10 H10A 120.5
O1 C11 O2 123.63(12)
O1 C11 C12 125.17(12)
O2 C11 C12 111.19(12)
C11 C12 C13 114.69(11)
C11 C12 H12A 108.6
C13 C12 H12A 108.6
C11 C12 H12B 108.6
C13 C12 H12B 108.6
H12A C12 H12B 107.6
C12 C13 C14 111.29(11)
C12 C13 H13A 109.4
C14 C13 H13A 109.4
C12 C13 H13B 109.4
C14 C13 H13B 109.4
H13A C13 H13B 108.0
C15 C14 C13 113.67(11)
C15 C14 H14A 108.8
C13 C14 H14A 108.8
C15 C14 H14B 108.8
C13 C14 H14B 108.8
H14A C14 H14B 107.7
C14 C15 C16 113.51(12)
C14 C15 H15A 108.9
C16 C15 H15A 108.9
C14 C15 H15B 108.9
C16 C15 H15B 108.9
H15A C15 H15B 107.7
C15 C16 C17 113.05(12)
C15 C16 H16A 109.0
C17 C16 H16A 109.0
C15 C16 H16B 109.0
C17 C16 H16B 109.0
H16A C16 H16B 107.8
C16 C17 C18 113.86(11)
C16 C17 H17A 108.8
C18 C17 H17A 108.8
C16 C17 H17B 108.8
C18 C17 H17B 108.8
H17A C17 H17B 107.7
C19 C18 C17 111.31(12)
C19 C18 H18A 109.4
C17 C18 H18A 109.4
C19 C18 H18B 109.4
C17 C18 H18B 109.4
H18A C18 H18B 108.0
C20 C19 C18 115.46(12)
C20 C19 H19A 108.4
C18 C19 H19A 108.4
C20 C19 H19B 108.4
C18 C19 H19B 108.4
H19A C19 H19B 107.5
O3 C20 O4 124.06(12)
O3 C20 C19 124.95(12)
O4 C20 C19 110.98(12)

loop_
_geom_bond_atom_site_label_1
_geom_bond_atom_site_label_2
_geom_bond_distance
O1 C11 1.2066(17)
O2 C11 1.3173(16)
O2 H2A 0.8200
O3 C20 1.2080(17)
O4 C20 1.3203(16)
O4 H4B 0.8200
N1 C1 1.3259(18)
N1 C5 1.3317(19)
N2 C9 1.3231(19)
N2 C8 1.3330(18)
C1 C2 1.3826(18)
C1 H1B 0.9300
C2 C3 1.3939(19)
C2 H2B 0.9300
C3 C4 1.3934(19)
C3 C6 1.4911(17)
C4 C5 1.3861(18)
C4 H4A 0.9300
C5 H5A 0.9300
C6 C10 1.3914(19)
C6 C7 1.3961(19)
C7 C8 1.3877(18)
C7 H7A 0.9300
C8 H8A 0.9300
C9 C10 1.3893(18)
C9 H9A 0.9300
C10 H10A 0.9300
C11 C12 1.5152(17)
C12 C13 1.5191(17)
C12 H12A 0.9700
C12 H12B 0.9700
C13 C14 1.5309(17)
C13 H13A 0.9700
C13 H13B 0.9700
C14 C15 1.5201(17)
C14 H14A 0.9700
C14 H14B 0.9700
C15 C16 1.5203(18)
C15 H15A 0.9700
C15 H15B 0.9700
C16 C17 1.5215(17)
C16 H16A 0.9700
C16 H16B 0.9700
C17 C18 1.5295(17)
C17 H17A 0.9700
C17 H17B 0.9700
C18 C19 1.5149(18)
C18 H18A 0.9700
C18 H18B 0.9700
C19 C20 1.5145(17)
C19 H19A 0.9700
C19 H19B 0.9700

loop_
_geom_hbond_atom_site_label_D
_geom_hbond_atom_site_label_H
_geom_hbond_atom_site_label_A
_geom_hbond_site_symmetry_A
_geom_hbond_distance_DH
_geom_hbond_distance_HA
_geom_hbond_distance_DA
_geom_hbond_angle_DHA
O2 H2A N1 2_666 0.82 1.84 2.6418(15) 165
O4 H4B N2 2_475 0.82 1.84 2.6436(15) 167
C2 H2B O1 2_566 0.93 2.56 3.486(2) 174
C4 H4A O3 2_575 0.93 2.59 3.511(2) 173

loop_
_geom_torsion_atom_site_label_1
_geom_torsion_atom_site_label_2
_geom_torsion_atom_site_label_3
_geom_torsion_atom_site_label_4
_geom_torsion
_geom_torsion_publ_flag
C5 N1 C1 C2 0.5(2) ?
N1 C1 C2 C3 0.4(2) ?
C1 C2 C3 C4 -1.4(2) ?
C1 C2 C3 C6 177.99(13) ?
C2 C3 C4 C5 1.4(2) ?
C6 C3 C4 C5 -177.93(13) ?
C1 N1 C5 C4 -0.5(2) ?
C3 C4 C5 N1 -0.5(2) ?
C4 C3 C6 C10 -15.1(2) ?
C2 C3 C6 C10 165.51(14) ?
C4 C3 C6 C7 163.82(14) ?
C2 C3 C6 C7 -15.5(2) ?
C10 C6 C7 C8 0.0(2) ?
C3 C6 C7 C8 -179.03(13) ?
C9 N2 C8 C7 0.2(2) ?
C6 C7 C8 N2 -0.7(2) ?
C8 N2 C9 C10 1.0(2) ?
N2 C9 C10 C6 -1.8(2) ?
C7 C6 C10 C9 1.2(2) ?
C3 C6 C10 C9 -179.84(13) ?
O1 C11 C12 C13 2.8(2) y
O2 C11 C12 C13 -178.02(12) y
C11 C12 C13 C14 -179.91(12) y
C12 C13 C14 C15 179.23(12) y
C13 C14 C15 C16 -178.32(12) y
C14 C15 C16 C17 179.65(12) y
C15 C16 C17 C18 -178.14(12) y
C16 C17 C18 C19 -179.48(12) y
C17 C18 C19 C20 178.61(12) y
C18 C19 C20 O3 1.8(2) y
C18 C19 C20 O4 -178.02(12) y

loop_
_cod_related_entry_id
_cod_related_entry_database
_cod_related_entry_code
1 ChemSpider 21127836
